data_2217249
loop_
_publ_author_name
'Petar Yotov Petrov'
'Malinka Stoyanova'
'Boris Shivachev'

_publ_section_title
;
 4-Methyl-1-phenylquinolin-2(1<i>H</i>)-one
;
_journal_coeditor_code PR2017
_journal_issue 1
_journal_name_full 'Acta Crystallographica Section E'
_journal_page_first o72
_journal_page_last o72
_journal_paper_doi 10.1107/S1600536807061727
_journal_volume 64
_journal_year 2008
_chemical_formula_iupac 'C16 H13 N O'
_chemical_formula_moiety 'C16 H13 N O'
_chemical_formula_sum 'C16 H13 N O'
_chemical_formula_weight 235.27
_chemical_name_common 4-Methyl-1-Phenylquinolinone
_chemical_name_systematic
;
4-Methyl-1-phenylquinolin-2(1H)-one
;
_space_group_IT_number 14
_symmetry_cell_setting monoclinic
_symmetry_space_group_name_Hall '-P 2ybc'
_symmetry_space_group_name_H-M 'P 1 21/c 1'
_atom_sites_solution_hydrogens geom
_atom_sites_solution_primary direct
_atom_sites_solution_secondary difmap
_audit_creation_method SHELXL-97
_cell_angle_alpha 90.00
_cell_angle_beta 106.631(15)
_cell_angle_gamma 90.00
_cell_formula_units_Z 4
_cell_length_a 8.984(2)
_cell_length_b 14.194(4)
_cell_length_c 10.1785(16)
_cell_measurement_reflns_used 22
_cell_measurement_temperature 290(2)
_cell_measurement_theta_max 19.28
_cell_measurement_theta_min 18.16
_cell_volume 1243.7(5)
_computing_cell_refinement 'CAD-4 EXPRESS'
_computing_data_collection 'CAD-4 EXPRESS (Enraf--Nonius, 1994)'
_computing_data_reduction 'XCAD4 (Harms & Wocadlo, 1995)'
_computing_molecular_graphics 'ORTEP-3 for Windows (Farrugia, 1997); MERCURY (Bruno <i>et al.</i>,  2002)'
_computing_publication_material 'WinGX (Farrugia, 1999)'
_computing_structure_refinement 'SHELXL97 (Sheldrick, 1997)'
_computing_structure_solution 'SHELXS97 (Sheldrick, 1997)'
_diffrn_ambient_temperature 290(2)
_diffrn_measured_fraction_theta_full 1.000
_diffrn_measured_fraction_theta_max 1.000
_diffrn_measurement_device '\k-geometry diffractometer'
_diffrn_measurement_device_type 'Enraf--Nonius CAD-4'
_diffrn_measurement_method 'non-profiled \w/2\q scans'
_diffrn_radiation_monochromator graphite
_diffrn_radiation_source 'fine-focus sealed tube'
_diffrn_radiation_type MoK\a
_diffrn_radiation_wavelength 0.71073
_diffrn_reflns_av_R_equivalents 0.0529
_diffrn_reflns_av_sigmaI/netI 0.0764
_diffrn_reflns_limit_h_max 11
_diffrn_reflns_limit_h_min 0
_diffrn_reflns_limit_k_max 18
_diffrn_reflns_limit_k_min -18
_diffrn_reflns_limit_l_max 12
_diffrn_reflns_limit_l_min -13
_diffrn_reflns_number 6212
_diffrn_reflns_theta_full 27.96
_diffrn_reflns_theta_max 27.96
_diffrn_reflns_theta_min 2.37
_diffrn_standards_decay_% 0
_diffrn_standards_interval_time 120
_diffrn_standards_number 3
_exptl_absorpt_coefficient_mu 0.079
_exptl_absorpt_correction_type none
_exptl_crystal_colour 'pale yellow'
_exptl_crystal_density_diffrn 1.256
_exptl_crystal_density_method 'not measured'
_exptl_crystal_description cubic
_exptl_crystal_F_000 496
_exptl_crystal_size_max 0.31
_exptl_crystal_size_mid 0.31
_exptl_crystal_size_min 0.31
_refine_diff_density_max 0.145
_refine_diff_density_min -0.157
_refine_ls_extinction_method none
_refine_ls_goodness_of_fit_ref 0.966
_refine_ls_hydrogen_treatment constr
_refine_ls_matrix_type full
_refine_ls_number_parameters 164
_refine_ls_number_reflns 2991
_refine_ls_number_restraints 0
_refine_ls_restrained_S_all 0.966
_refine_ls_R_factor_all 0.1482
_refine_ls_R_factor_gt 0.0554
_refine_ls_shift/su_max 0.000
_refine_ls_shift/su_mean 0.000
_refine_ls_structure_factor_coef Fsqd
_refine_ls_weighting_details 'calc w=1/[\s^2^(Fo^2^)+(0.0699P)^2^] where P=(Fo^2^+2Fc^2^)/3'
_refine_ls_weighting_scheme calc
_refine_ls_wR_factor_gt 0.1252
_refine_ls_wR_factor_ref 0.1599
_reflns_number_gt 1351
_reflns_number_total 2991
_reflns_threshold_expression I>2\s(I)
_cod_data_source_file pr2017.cif
_cod_data_source_block I
_cod_depositor_comments
;
The following automatic conversions were performed:
'_symmetry_cell_setting' value 'Monoclinic' changed to 'monoclinic'
according to '/home/saulius/struct/CIF-dictionaries/cif_core.dic'
dictionary named 'cif_core.dic' version 2.4.1 from 2010-06-29.

Automatic conversion script
Id: cif_fix_enum 1527 2010-12-29 10:47:43Z saulius 

The following automatic conversions were performed:

'_chemical_melting_point' value 'not measured' was changed to '?' -
the value is undefined or not given.

Automatic conversion script
Id: cif_fix_values 1646 2011-03-28 12:23:43Z adriana 

The following automatic conversions were performed:

'_chemical_melting_point' value 'not measured' was changed to '?' -
the value is undefined or not given.

'_symmetry_cell_setting' value
'Monoclinic' changed to 'monoclinic' according to
/home/saulius/struct/CIF-dictionaries/cif_core.dic dictionary named
'cif_core.dic' version 2.4.1 from 2010-06-29.

Automatic conversion script
Id: cif_fix_values 1715 2011-07-08 13:25:40Z adriana 
;
_cod_original_sg_symbol_Hall '-P 2ybc '
_cod_original_sg_symbol_H-M 'P 21/c'
_cod_database_code 2217249
_cod_database_fobs_code 2217249

loop_
_symmetry_equiv_pos_as_xyz
'x, y, z'
'-x, y+1/2, -z+1/2'
'-x, -y, -z'
'x, -y-1/2, z-1/2'

loop_
_atom_site_type_symbol
_atom_site_label
_atom_site_fract_x
_atom_site_fract_y
_atom_site_fract_z
_atom_site_U_iso_or_equiv
_atom_site_adp_type
_atom_site_calc_flag
_atom_site_refinement_flags
_atom_site_occupancy
N N1 0.7036(2) 0.45463(12) 0.80663(18) 0.0468(5) Uani d . 1
C C1 0.5505(2) 0.46557(16) 0.8116(2) 0.0443(5) Uani d . 1
C C6 0.4822(3) 0.39507(15) 0.8725(2) 0.0448(5) Uani d . 1
O O1 0.9282(2) 0.37000(13) 0.8539(2) 0.0763(6) Uani d . 1
C C2 0.4652(3) 0.54564(16) 0.7571(2) 0.0500(6) Uani d . 1
H H2 0.5194 0.5981 0.7165 0.060 Uiso d R 1
C C11 0.7750(2) 0.52552(15) 0.7433(2) 0.0461(6) Uani d . 1
C C5 0.3277(3) 0.40691(18) 0.8733(2) 0.0535(6) Uani d . 1
H H5 0.2882 0.3524 0.9123 0.064 Uiso d R 1
C C4 0.2438(3) 0.48561(19) 0.8192(2) 0.0580(7) Uani d . 1
H H4 0.1196 0.4968 0.8047 0.070 Uiso d R 1
C C10 0.7938(3) 0.37699(17) 0.8615(3) 0.0554(6) Uani d . 1
C C9 0.7218(3) 0.30818(17) 0.9274(2) 0.0580(7) Uani d . 1
H H9 0.7825 0.2518 0.9753 0.070 Uiso d R 1
C C3 0.3150(3) 0.55537(17) 0.7623(2) 0.0570(6) Uani d . 1
H H3 0.2571 0.6117 0.7295 0.068 Uiso d R 1
C C7 0.5753(3) 0.31498(16) 0.9346(2) 0.0519(6) Uani d . 1
C C8 0.5092(3) 0.24147(17) 1.0075(3) 0.0711(8) Uani d . 1
H H8B 0.4706 0.2655 1.0736 0.107 Uiso d R 1
H H8C 0.5783 0.1853 1.0437 0.107 Uiso d R 1
H H8A 0.4026 0.2090 0.9385 0.107 Uiso d R 1
C C16 0.7687(3) 0.51761(18) 0.6074(3) 0.0632(7) Uani d . 1
H H16 0.7009 0.4576 0.5534 0.076 Uiso d R 1
C C13 0.9139(3) 0.67027(18) 0.7559(3) 0.0639(7) Uani d . 1
H H13 0.9747 0.7274 0.8167 0.077 Uiso d R 1
C C14 0.9077(3) 0.66239(19) 0.6202(3) 0.0627(7) Uani d . 1
H H14 0.9663 0.7190 0.5738 0.075 Uiso d R 1
C C12 0.8477(3) 0.60141(18) 0.8181(3) 0.0586(7) Uani d . 1
H H12 0.8565 0.5980 0.8999 0.070 Uiso d R 1
C C15 0.8372(3) 0.5863(2) 0.5463(3) 0.0730(8) Uani d . 1
H H15 0.8372 0.5753 0.4416 0.109(10) Uiso d R 1

loop_
_atom_site_aniso_label
_atom_site_aniso_U_11
_atom_site_aniso_U_22
_atom_site_aniso_U_33
_atom_site_aniso_U_12
_atom_site_aniso_U_13
_atom_site_aniso_U_23
N1 0.0390(10) 0.0453(11) 0.0582(12) 0.0007(9) 0.0173(9) 0.0040(9)
C1 0.0376(12) 0.0499(13) 0.0448(13) -0.0019(10) 0.0110(10) -0.0053(11)
C6 0.0473(13) 0.0437(13) 0.0441(12) -0.0056(11) 0.0144(10) -0.0078(10)
O1 0.0509(11) 0.0703(12) 0.1140(16) 0.0136(9) 0.0336(11) 0.0111(11)
C2 0.0456(13) 0.0505(14) 0.0537(14) 0.0008(11) 0.0138(11) 0.0035(11)
C11 0.0373(11) 0.0462(14) 0.0563(14) -0.0004(10) 0.0154(11) -0.0018(11)
C5 0.0496(14) 0.0584(15) 0.0568(15) -0.0079(12) 0.0222(12) -0.0046(12)
C4 0.0417(13) 0.0720(17) 0.0621(16) 0.0004(13) 0.0179(12) -0.0039(14)
C10 0.0476(14) 0.0510(14) 0.0680(16) 0.0056(12) 0.0173(12) -0.0013(12)
C9 0.0574(15) 0.0450(14) 0.0702(17) 0.0051(12) 0.0162(13) 0.0018(12)
C3 0.0446(14) 0.0624(16) 0.0616(15) 0.0084(12) 0.0115(12) 0.0027(13)
C7 0.0576(15) 0.0430(14) 0.0558(14) -0.0060(12) 0.0176(12) -0.0063(11)
C8 0.085(2) 0.0497(15) 0.0871(19) -0.0027(14) 0.0388(17) 0.0077(14)
C16 0.0760(18) 0.0561(15) 0.0619(17) -0.0119(14) 0.0268(14) -0.0051(13)
C13 0.0516(15) 0.0549(15) 0.0838(19) -0.0149(12) 0.0171(14) -0.0095(14)
C14 0.0551(15) 0.0554(16) 0.084(2) -0.0032(13) 0.0309(14) 0.0065(14)
C12 0.0526(14) 0.0634(16) 0.0614(15) -0.0088(13) 0.0187(12) -0.0081(13)
C15 0.093(2) 0.0674(18) 0.0687(18) -0.0083(17) 0.0392(17) -0.0007(15)

loop_
_atom_type_symbol
_atom_type_description
_atom_type_scat_dispersion_real
_atom_type_scat_dispersion_imag
_atom_type_scat_source
C C 0.0033 0.0016 'International Tables Vol C Tables 4.2.6.8 and 6.1.1.4'
H H 0.0000 0.0000 'International Tables Vol C Tables 4.2.6.8 and 6.1.1.4'
N N 0.0061 0.0033 'International Tables Vol C Tables 4.2.6.8 and 6.1.1.4'
O O 0.0106 0.0060 'International Tables Vol C Tables 4.2.6.8 and 6.1.1.4'

loop_
_geom_angle_atom_site_label_1
_geom_angle_atom_site_label_2
_geom_angle_atom_site_label_3
_geom_angle
C10 N1 C1 122.73(19)
C10 N1 C11 116.83(18)
C1 N1 C11 120.44(18)
C2 C1 N1 120.7(2)
C2 C1 C6 119.7(2)
N1 C1 C6 119.6(2)
C5 C6 C1 118.4(2)
C5 C6 C7 122.8(2)
C1 C6 C7 118.8(2)
C3 C2 C1 120.1(2)
C3 C2 H2 121.5
C1 C2 H2 118.4
C12 C11 C16 120.0(2)
C12 C11 N1 120.1(2)
C16 C11 N1 119.9(2)
C4 C5 C6 121.8(2)
C4 C5 H5 125.7
C6 C5 H5 112.4
C5 C4 C3 118.8(2)
C5 C4 H4 126.5
C3 C4 H4 114.3
O1 C10 N1 120.5(2)
O1 C10 C9 123.6(2)
N1 C10 C9 116.0(2)
C7 C9 C10 123.7(2)
C7 C9 H9 115.6
C10 C9 H9 120.6
C2 C3 C4 121.2(2)
C2 C3 H3 120.7
C4 C3 H3 118.0
C9 C7 C6 119.1(2)
C9 C7 C8 120.7(2)
C6 C7 C8 120.2(2)
C7 C8 H8B 113.3
C7 C8 H8C 116.1
H8B C8 H8C 110.5
C7 C8 H8A 111.6
H8B C8 H8A 100.4
H8C C8 H8A 103.3
C11 C16 C15 119.8(2)
C11 C16 H16 115.2
C15 C16 H16 124.9
C14 C13 C12 120.2(2)
C14 C13 H13 120.7
C12 C13 H13 119.0
C15 C14 C13 119.9(2)
C15 C14 H14 121.9
C13 C14 H14 118.2
C11 C12 C13 119.9(2)
C11 C12 H12 114.3
C13 C12 H12 125.4
C14 C15 C16 120.3(3)
C14 C15 H15 121.9
C16 C15 H15 117.8

loop_
_geom_bond_atom_site_label_1
_geom_bond_atom_site_label_2
_geom_bond_distance
N1 C10 1.387(3)
N1 C1 1.400(3)
N1 C11 1.441(3)
C1 C2 1.394(3)
C1 C6 1.407(3)
C6 C5 1.401(3)
C6 C7 1.445(3)
O1 C10 1.236(3)
C2 C3 1.373(3)
C2 H2 1.0382
C11 C12 1.372(3)
C11 C16 1.372(3)
C5 C4 1.372(3)
C5 H5 0.9818
C4 C3 1.392(3)
C4 H4 1.0949
C10 C9 1.439(3)
C9 C7 1.342(3)
C9 H9 1.0118
C3 H3 0.9603
C7 C8 1.499(3)
C8 H8B 0.9069
C8 H8C 1.0133
C8 H8A 1.1127
C16 C15 1.391(4)
C16 H16 1.0983
C13 C14 1.371(3)
C13 C12 1.387(3)
C13 H13 1.0707
C14 C15 1.364(4)
C14 H14 1.1348
C12 H12 0.8147
C15 H15 1.0773

loop_
_geom_hbond_atom_site_label_D
_geom_hbond_atom_site_label_H
_geom_hbond_atom_site_label_A
_geom_hbond_site_symmetry_A
_geom_hbond_distance_DH
_geom_hbond_distance_HA
_geom_hbond_distance_DA
_geom_hbond_angle_DHA
_geom_hbond_publ_flag
C14 H14 O1 2_756 1.13 2.37 3.272(3) 134.5 y
C4 H4 O1 1_455 1.09 2.63 3.380(3) 124.8 y
C8 H8A Cg1 2_656 1.11 2.73 3.382(4) 165.4 y

loop_
_geom_torsion_atom_site_label_1
_geom_torsion_atom_site_label_2
_geom_torsion_atom_site_label_3
_geom_torsion_atom_site_label_4
_geom_torsion
C10 N1 C1 C2 178.9(2)
C11 N1 C1 C2 -0.8(3)
C10 N1 C1 C6 -1.0(3)
C11 N1 C1 C6 179.3(2)
C2 C1 C6 C5 1.5(3)
N1 C1 C6 C5 -178.6(2)
C2 C1 C6 C7 -176.9(2)
N1 C1 C6 C7 3.0(3)
N1 C1 C2 C3 179.8(2)
C6 C1 C2 C3 -0.3(3)
C10 N1 C11 C12 -93.2(2)
C1 N1 C11 C12 86.6(3)
C10 N1 C11 C16 87.5(3)
C1 N1 C11 C16 -92.7(3)
C1 C6 C5 C4 -1.3(3)
C7 C6 C5 C4 177.0(2)
C6 C5 C4 C3 -0.1(4)
C1 N1 C10 O1 179.5(2)
C11 N1 C10 O1 -0.7(3)
C1 N1 C10 C9 -1.3(3)
C11 N1 C10 C9 178.5(2)
O1 C10 C9 C7 -179.2(2)
N1 C10 C9 C7 1.6(4)
C1 C2 C3 C4 -1.2(4)
C5 C4 C3 C2 1.4(4)
C10 C9 C7 C6 0.5(4)
C10 C9 C7 C8 -178.7(2)
C5 C6 C7 C9 178.9(2)
C1 C6 C7 C9 -2.8(3)
C5 C6 C7 C8 -1.9(3)
C1 C6 C7 C8 176.4(2)
C12 C11 C16 C15 0.5(4)
N1 C11 C16 C15 179.7(2)
C12 C13 C14 C15 -0.4(4)
C16 C11 C12 C13 0.4(4)
N1 C11 C12 C13 -178.9(2)
C14 C13 C12 C11 -0.4(4)
C13 C14 C15 C16 1.3(4)
C11 C16 C15 C14 -1.3(4)

loop_
_cod_related_entry_id
_cod_related_entry_database
_cod_related_entry_code
1 ChemSpider 236669
